data_4072760
loop_
_publ_author_name
'Liao, Chuang-Yi'
'Chan, Kai-Ting'
'Zeng, Jing-Yao'
'Hu, Ching-Han'
'Tu, Cheng-Yi'
'Lee, Hon Man'

_publ_section_title
;
 Nonchelate and Chelate Complexes of Palladium(II) with N-Heterocyclic
 Carbene Ligands of Amido Functionality
;
_journal_issue 7
_journal_name_full Organometallics
_journal_page_first 1692
_journal_paper_doi 10.1021/om0610041
_journal_volume 26
_journal_year 2007
_chemical_formula_moiety 'C24 H23 Cl2 N5 O2 Pd, 2(C3 H7 N O)'
_chemical_formula_sum 'C30 H37 Cl2 N7 O4 Pd'
_chemical_formula_weight 736.97
_space_group_IT_number 14
_symmetry_cell_setting monoclinic
_symmetry_Int_Tables_number 14
_symmetry_space_group_name_Hall '-P 2yn'
_symmetry_space_group_name_H-M 'P 1 21/n 1'
_atom_sites_solution_hydrogens geom
_atom_sites_solution_primary direct
_atom_sites_solution_secondary difmap
_audit_creation_method SHELXL-97
_cell_angle_alpha 90.00
_cell_angle_beta 94.880(2)
_cell_angle_gamma 90.00
_cell_formula_units_Z 4
_cell_length_a 9.0303(2)
_cell_length_b 23.7591(7)
_cell_length_c 15.2864(4)
_cell_measurement_temperature 150(2)
_cell_volume 3267.84(15)
_computing_cell_refinement 'APEX2 v1.0-22'
_computing_data_collection 'APEX2 v1.0-22 (Bruker, 2004)'
_computing_data_reduction 'APEX2 v1.0-22'
_computing_molecular_graphics 'SHELXTL 5.1'
_computing_publication_material 'SHELXTL 5.1'
_computing_structure_refinement 'SHELXTL 5.1'
_computing_structure_solution 'SHELXTL 5.1 (Sheldrick, 1998)'
_diffrn_ambient_temperature 150(2)
_diffrn_measured_fraction_theta_full 0.998
_diffrn_measured_fraction_theta_max 0.998
_diffrn_measurement_device_type 'Bruker SMART APEX II'
_diffrn_measurement_method \w
_diffrn_radiation_monochromator graphite
_diffrn_radiation_probe x-ray
_diffrn_radiation_type MoK\a
_diffrn_radiation_wavelength 0.71073
_diffrn_reflns_av_R_equivalents 0.0411
_diffrn_reflns_av_sigmaI/netI 0.0523
_diffrn_reflns_limit_h_max 12
_diffrn_reflns_limit_h_min -11
_diffrn_reflns_limit_k_max 31
_diffrn_reflns_limit_k_min -30
_diffrn_reflns_limit_l_max 20
_diffrn_reflns_limit_l_min -20
_diffrn_reflns_number 23735
_diffrn_reflns_theta_full 28.24
_diffrn_reflns_theta_max 28.24
_diffrn_reflns_theta_min 1.59
_diffrn_source 'fine-focus sealed tube'
_diffrn_standards_decay_% 0
_diffrn_standards_interval_count 0
_diffrn_standards_interval_time 0
_diffrn_standards_number 0
_exptl_absorpt_coefficient_mu 0.777
_exptl_absorpt_correction_T_max 0.9194
_exptl_absorpt_correction_T_min 0.8414
_exptl_absorpt_correction_type multi-scan
_exptl_absorpt_process_details 'SADABS 2.10 (Sheldrick, 2003)'
_exptl_crystal_colour colorless
_exptl_crystal_density_diffrn 1.498
_exptl_crystal_density_method 'not measured'
_exptl_crystal_description prism
_exptl_crystal_F_000 1512
_exptl_crystal_size_max 0.23
_exptl_crystal_size_mid 0.19
_exptl_crystal_size_min 0.11
_refine_diff_density_max 0.764
_refine_diff_density_min -0.540
_refine_diff_density_rms 0.077
_refine_ls_extinction_method none
_refine_ls_goodness_of_fit_ref 0.996
_refine_ls_hydrogen_treatment constr
_refine_ls_matrix_type full
_refine_ls_number_parameters 401
_refine_ls_number_reflns 8047
_refine_ls_number_restraints 0
_refine_ls_restrained_S_all 0.996
_refine_ls_R_factor_all 0.0594
_refine_ls_R_factor_gt 0.0351
_refine_ls_shift/su_max 0.002
_refine_ls_shift/su_mean 0.000
_refine_ls_structure_factor_coef Fsqd
_refine_ls_weighting_details 'calc w=1/[\s^2^(Fo^2^)+(0.0369P)^2^+1.1786P] where P=(Fo^2^+2Fc^2^)/3'
_refine_ls_weighting_scheme calc
_refine_ls_wR_factor_gt 0.0770
_refine_ls_wR_factor_ref 0.0845
_reflns_number_gt 5837
_reflns_number_total 8047
_reflns_threshold_expression I>2\s
_cod_data_source_file om0610041si20061221_100443.cif
_cod_data_source_block 7
_cod_original_sg_symbol_H-M 'P 21/n'
_cod_database_code 4072760

loop_
_symmetry_equiv_pos_as_xyz
'x, y, z'
'-x+1/2, y+1/2, -z+1/2'
'-x, -y, -z'
'x-1/2, -y-1/2, z-1/2'

loop_
_atom_site_label
_atom_site_type_symbol
_atom_site_fract_x
_atom_site_fract_y
_atom_site_fract_z
_atom_site_U_iso_or_equiv
_atom_site_adp_type
_atom_site_occupancy
_atom_site_symmetry_multiplicity
_atom_site_calc_flag
_atom_site_refinement_flags
C1 C 0.9186(3) 0.49138(11) 0.82803(15) 0.0220(5) Uani 1 1 d .
C2 C 1.1429(3) 0.46775(12) 0.89249(16) 0.0291(6) Uani 1 1 d .
H2 H 1.2305 0.4467 0.9086 0.035 Uiso 1 1 calc R
C3 C 1.1111(3) 0.51901(12) 0.92109(17) 0.0298(6) Uani 1 1 d .
H3 H 1.1717 0.5415 0.9612 0.036 Uiso 1 1 calc R
C4 C 1.0161(3) 0.39834(11) 0.78689(16) 0.0270(6) Uani 1 1 d .
H4A H 1.1073 0.3939 0.7558 0.032 Uiso 1 1 calc R
H4B H 0.9302 0.3994 0.7422 0.032 Uiso 1 1 calc R
C5 C 1.0005(3) 0.34781(12) 0.84675(16) 0.0258(6) Uani 1 1 d .
C6 C 0.9917(3) 0.24333(12) 0.83695(17) 0.0277(6) Uani 1 1 d .
C7 C 0.9559(3) 0.19980(12) 0.77848(17) 0.0348(7) Uani 1 1 d .
H7 H 0.9264 0.2081 0.7187 0.042 Uiso 1 1 calc R
C8 C 0.9628(3) 0.14453(13) 0.80633(19) 0.0405(7) Uani 1 1 d .
H8 H 0.9354 0.1152 0.7660 0.049 Uiso 1 1 calc R
C9 C 1.0093(4) 0.13152(13) 0.89253(19) 0.0430(8) Uani 1 1 d .
H9 H 1.0179 0.0935 0.9113 0.052 Uiso 1 1 calc R
C10 C 1.0431(4) 0.17516(14) 0.9507(2) 0.0492(9) Uani 1 1 d .
H10 H 1.0726 0.1668 1.0105 0.059 Uiso 1 1 calc R
C11 C 1.0348(3) 0.23085(13) 0.92383(18) 0.0411(7) Uani 1 1 d .
H11 H 1.0587 0.2603 0.9647 0.049 Uiso 1 1 calc R
C12 C 0.9044(3) 0.58815(11) 0.88854(16) 0.0270(6) Uani 1 1 d .
H12A H 0.9088 0.5992 0.9512 0.032 Uiso 1 1 calc R
H12B H 0.7986 0.5862 0.8658 0.032 Uiso 1 1 calc R
C13 C 0.9837(3) 0.63250(12) 0.83724(16) 0.0274(6) Uani 1 1 d .
C14 C 0.9707(3) 0.73567(12) 0.80915(17) 0.0294(6) Uani 1 1 d .
C15 C 1.0985(3) 0.74168(13) 0.7650(2) 0.0383(7) Uani 1 1 d .
H15 H 1.1641 0.7108 0.7599 0.046 Uiso 1 1 calc R
C16 C 1.1283(4) 0.79358(14) 0.7284(2) 0.0487(8) Uani 1 1 d .
H16 H 1.2145 0.7978 0.6974 0.058 Uiso 1 1 calc R
C17 C 1.0352(3) 0.83923(15) 0.7360(2) 0.0493(8) Uani 1 1 d .
H17 H 1.0568 0.8744 0.7105 0.059 Uiso 1 1 calc R
C18 C 0.9107(3) 0.83285(14) 0.7811(2) 0.0436(8) Uani 1 1 d .
H18 H 0.8469 0.8641 0.7875 0.052 Uiso 1 1 calc R
C19 C 0.8777(3) 0.78172(12) 0.81714(18) 0.0345(6) Uani 1 1 d .
H19 H 0.7909 0.7779 0.8476 0.041 Uiso 1 1 calc R
C20 C 0.3899(3) 0.50878(12) 0.72788(16) 0.0258(5) Uani 1 1 d .
H20 H 0.4038 0.5263 0.7838 0.031 Uiso 1 1 calc R
C21 C 0.2487(3) 0.50776(13) 0.68501(17) 0.0314(6) Uani 1 1 d .
H21 H 0.1677 0.5248 0.7107 0.038 Uiso 1 1 calc R
C22 C 0.2275(3) 0.48175(14) 0.60491(18) 0.0384(7) Uani 1 1 d .
H22 H 0.1315 0.4800 0.5744 0.046 Uiso 1 1 calc R
C23 C 0.3486(3) 0.45808(14) 0.56955(17) 0.0381(7) Uani 1 1 d .
H23 H 0.3367 0.4397 0.5142 0.046 Uiso 1 1 calc R
C24 C 0.4862(3) 0.46121(12) 0.61460(16) 0.0296(6) Uani 1 1 d .
H24 H 0.5688 0.4453 0.5890 0.036 Uiso 1 1 calc R
C25 C 0.0728(5) 0.32253(16) 0.5628(2) 0.0634(11) Uani 1 1 d .
H25 H 0.1675 0.3058 0.5762 0.076 Uiso 1 1 calc R
C26 C 0.1422(5) 0.34100(19) 0.4166(2) 0.0688(12) Uani 1 1 d .
H26A H 0.2359 0.3232 0.4387 0.103 Uiso 1 1 calc R
H26B H 0.1622 0.3789 0.3954 0.103 Uiso 1 1 calc R
H26C H 0.0948 0.3185 0.3683 0.103 Uiso 1 1 calc R
C27 C -0.0940(5) 0.3727(3) 0.4622(3) 0.110(2) Uani 1 1 d .
H27A H -0.1567 0.3486 0.4223 0.164 Uiso 1 1 calc R
H27B H -0.0743 0.4082 0.4327 0.164 Uiso 1 1 calc R
H27C H -0.1453 0.3804 0.5149 0.164 Uiso 1 1 calc R
C28 C 0.5757(3) 0.69635(14) 0.98893(19) 0.0394(7) Uani 1 1 d .
H28 H 0.5805 0.7263 1.0302 0.047 Uiso 1 1 calc R
C29 C 0.4380(4) 0.61884(15) 0.9201(2) 0.0490(8) Uani 1 1 d .
H29A H 0.5297 0.6153 0.8905 0.074 Uiso 1 1 calc R
H29B H 0.3537 0.6242 0.8761 0.074 Uiso 1 1 calc R
H29C H 0.4227 0.5846 0.9538 0.074 Uiso 1 1 calc R
C30 C 0.3221(4) 0.67951(18) 1.0274(3) 0.0663(11) Uani 1 1 d .
H30A H 0.3481 0.7092 1.0706 0.099 Uiso 1 1 calc R
H30B H 0.2924 0.6455 1.0577 0.099 Uiso 1 1 calc R
H30C H 0.2395 0.6923 0.9865 0.099 Uiso 1 1 calc R
Cl1 Cl 0.83602(7) 0.49903(3) 0.63451(4) 0.03783(19) Uani 1 1 d .
Cl2 Cl 0.61943(7) 0.47644(3) 0.89328(4) 0.03359(17) Uani 1 1 d .
N1 N 1.0238(2) 0.45089(9) 0.83459(13) 0.0245(5) Uani 1 1 d .
N2 N 0.9724(2) 0.53324(9) 0.88098(12) 0.0238(4) Uani 1 1 d .
N3 N 0.9887(2) 0.29887(10) 0.80231(13) 0.0287(5) Uani 1 1 d .
N4 N 0.9294(2) 0.68459(10) 0.84829(14) 0.0300(5) Uani 1 1 d .
N6 N 0.5083(2) 0.48596(9) 0.69356(12) 0.0230(4) Uani 1 1 d .
N7 N 0.0441(3) 0.34450(12) 0.48675(17) 0.0457(6) Uani 1 1 d .
N8 N 0.4498(3) 0.66707(11) 0.97919(16) 0.0396(6) Uani 1 1 d .
O1 O 1.0014(2) 0.35295(8) 0.92619(11) 0.0361(5) Uani 1 1 d .
O2 O 1.0848(2) 0.62038(8) 0.79215(13) 0.0382(5) Uani 1 1 d .
O3 O -0.0199(3) 0.32198(12) 0.62155(14) 0.0735(8) Uani 1 1 d .
O4 O 0.6849(2) 0.68808(11) 0.94969(15) 0.0523(6) Uani 1 1 d .
Pd1 Pd 0.72188(2) 0.488628(9) 0.762228(11) 0.02038(6) Uani 1 1 d .
H4C H 0.8430 0.6850 0.8789 0.050 Uiso 1 1 d .
H3C H 0.9840 0.3010 0.7410 0.050 Uiso 1 1 d .

loop_
_atom_site_aniso_label
_atom_site_aniso_U_11
_atom_site_aniso_U_22
_atom_site_aniso_U_33
_atom_site_aniso_U_23
_atom_site_aniso_U_13
_atom_site_aniso_U_12
C1 0.0257(12) 0.0183(13) 0.0219(11) 0.0024(10) 0.0022(9) -0.0018(11)
C2 0.0239(13) 0.0319(16) 0.0304(13) 0.0069(12) -0.0039(10) -0.0035(12)
C3 0.0294(13) 0.0312(18) 0.0272(12) 0.0063(11) -0.0075(10) -0.0090(12)
C4 0.0318(13) 0.0208(15) 0.0285(12) 0.0000(11) 0.0037(11) 0.0029(11)
C5 0.0222(12) 0.0230(15) 0.0324(14) 0.0011(11) 0.0031(10) 0.0021(11)
C6 0.0307(14) 0.0223(15) 0.0308(13) -0.0003(11) 0.0068(11) 0.0023(11)
C7 0.0489(17) 0.0287(17) 0.0267(13) -0.0018(12) 0.0031(12) 0.0019(14)
C8 0.0572(19) 0.0262(17) 0.0390(16) -0.0081(13) 0.0096(14) -0.0015(15)
C9 0.064(2) 0.0238(17) 0.0425(17) 0.0019(13) 0.0131(15) 0.0032(15)
C10 0.079(2) 0.033(2) 0.0344(16) 0.0048(14) -0.0015(16) 0.0050(18)
C11 0.064(2) 0.0255(18) 0.0325(15) -0.0025(12) -0.0021(14) -0.0003(15)
C12 0.0349(14) 0.0184(14) 0.0276(12) -0.0026(10) 0.0027(11) -0.0026(11)
C13 0.0330(14) 0.0225(15) 0.0259(12) -0.0009(10) -0.0014(11) -0.0029(12)
C14 0.0310(14) 0.0201(15) 0.0365(14) 0.0009(11) -0.0005(11) -0.0030(12)
C15 0.0324(15) 0.0268(17) 0.0566(18) 0.0047(14) 0.0093(13) 0.0038(13)
C16 0.0384(17) 0.035(2) 0.074(2) 0.0130(17) 0.0149(16) -0.0050(15)
C17 0.0470(19) 0.032(2) 0.069(2) 0.0144(16) 0.0061(16) -0.0076(16)
C18 0.0424(17) 0.0246(18) 0.063(2) 0.0029(15) -0.0002(15) 0.0029(14)
C19 0.0355(15) 0.0258(16) 0.0423(16) -0.0032(13) 0.0031(13) -0.0013(13)
C20 0.0273(12) 0.0253(14) 0.0250(12) 0.0025(11) 0.0029(10) -0.0008(12)
C21 0.0248(12) 0.0358(17) 0.0342(13) 0.0071(12) 0.0063(11) 0.0006(12)
C22 0.0247(13) 0.055(2) 0.0343(14) 0.0022(14) -0.0033(11) -0.0009(14)
C23 0.0322(15) 0.053(2) 0.0277(14) -0.0070(13) -0.0028(11) 0.0001(14)
C24 0.0273(13) 0.0341(17) 0.0269(13) -0.0021(12) -0.0013(10) 0.0013(12)
C25 0.105(3) 0.042(2) 0.0423(19) -0.0044(16) 0.005(2) -0.011(2)
C26 0.087(3) 0.069(3) 0.053(2) 0.004(2) 0.022(2) -0.019(2)
C27 0.081(3) 0.170(6) 0.078(3) 0.019(3) 0.010(3) 0.046(4)
C28 0.0466(18) 0.0340(18) 0.0382(16) 0.0009(13) 0.0070(14) -0.0057(15)
C29 0.0526(19) 0.049(2) 0.0468(18) -0.0008(16) 0.0097(15) -0.0167(17)
C30 0.050(2) 0.070(3) 0.085(3) 0.010(2) 0.038(2) 0.009(2)
Cl1 0.0257(3) 0.0625(6) 0.0255(3) 0.0081(3) 0.0036(2) -0.0006(3)
Cl2 0.0305(3) 0.0486(5) 0.0217(3) 0.0040(3) 0.0026(2) -0.0038(3)
N1 0.0258(10) 0.0212(12) 0.0259(10) 0.0016(9) -0.0011(8) -0.0014(9)
N2 0.0280(11) 0.0210(12) 0.0220(10) 0.0015(9) -0.0001(8) -0.0026(9)
N3 0.0379(13) 0.0225(13) 0.0254(11) 0.0003(9) 0.0012(9) 0.0007(10)
N4 0.0332(12) 0.0221(13) 0.0359(12) 0.0008(10) 0.0101(10) -0.0014(10)
N6 0.0253(10) 0.0217(12) 0.0216(9) 0.0019(9) 0.0000(8) -0.0024(9)
N7 0.0519(16) 0.0435(17) 0.0428(15) -0.0005(13) 0.0096(12) -0.0058(14)
N8 0.0347(13) 0.0422(17) 0.0439(14) 0.0047(12) 0.0146(11) 0.0009(12)
O1 0.0548(12) 0.0274(12) 0.0262(10) -0.0011(8) 0.0037(9) -0.0026(10)
O2 0.0436(11) 0.0282(12) 0.0457(11) 0.0057(9) 0.0199(9) 0.0048(9)
O3 0.130(2) 0.0592(19) 0.0329(12) -0.0004(11) 0.0179(14) -0.0257(17)
O4 0.0329(11) 0.0640(18) 0.0621(14) 0.0026(12) 0.0168(10) -0.0039(11)
Pd1 0.02124(9) 0.01961(10) 0.01991(9) 0.00036(8) -0.00044(6) -0.00103(8)

loop_
_atom_type_symbol
_atom_type_description
_atom_type_scat_dispersion_real
_atom_type_scat_dispersion_imag
_atom_type_scat_source
C C 0.0033 0.0016 'International Tables Vol C Tables 4.2.6.8 and 6.1.1.4'
H H 0.0000 0.0000 'International Tables Vol C Tables 4.2.6.8 and 6.1.1.4'
N N 0.0061 0.0033 'International Tables Vol C Tables 4.2.6.8 and 6.1.1.4'
O O 0.0106 0.0060 'International Tables Vol C Tables 4.2.6.8 and 6.1.1.4'
Cl Cl 0.1484 0.1585 'International Tables Vol C Tables 4.2.6.8 and 6.1.1.4'
Pd Pd -0.9988 1.0072 'International Tables Vol C Tables 4.2.6.8 and 6.1.1.4'

loop_
_geom_angle_atom_site_label_1
_geom_angle_atom_site_label_2
_geom_angle_atom_site_label_3
_geom_angle
N2 C1 N1 105.5(2)
N2 C1 Pd1 126.55(19)
N1 C1 Pd1 127.85(19)
C3 C2 N1 107.1(2)
C3 C2 H2 126.4
N1 C2 H2 126.4
C2 C3 N2 106.8(2)
C2 C3 H3 126.6
N2 C3 H3 126.6
N1 C4 C5 112.4(2)
N1 C4 H4A 109.1
C5 C4 H4A 109.1
N1 C4 H4B 109.1
C5 C4 H4B 109.1
H4A C4 H4B 107.9
O1 C5 N3 125.6(3)
O1 C5 C4 121.8(2)
N3 C5 C4 112.6(2)
C11 C6 C7 119.3(3)
C11 C6 N3 123.5(2)
C7 C6 N3 117.1(2)
C8 C7 C6 120.6(3)
C8 C7 H7 119.7
C6 C7 H7 119.7
C7 C8 C9 120.6(3)
C7 C8 H8 119.7
C9 C8 H8 119.7
C10 C9 C8 118.5(3)
C10 C9 H9 120.7
C8 C9 H9 120.7
C9 C10 C11 121.4(3)
C9 C10 H10 119.3
C11 C10 H10 119.3
C6 C11 C10 119.5(3)
C6 C11 H11 120.2
C10 C11 H11 120.2
N2 C12 C13 111.1(2)
N2 C12 H12A 109.4
C13 C12 H12A 109.4
N2 C12 H12B 109.4
C13 C12 H12B 109.4
H12A C12 H12B 108.0
O2 C13 N4 125.7(3)
O2 C13 C12 122.1(2)
N4 C13 C12 112.2(2)
C19 C14 C15 119.5(3)
C19 C14 N4 117.0(2)
C15 C14 N4 123.5(3)
C16 C15 C14 118.9(3)
C16 C15 H15 120.5
C14 C15 H15 120.5
C17 C16 C15 121.4(3)
C17 C16 H16 119.3
C15 C16 H16 119.3
C18 C17 C16 118.9(3)
C18 C17 H17 120.5
C16 C17 H17 120.5
C19 C18 C17 120.7(3)
C19 C18 H18 119.6
C17 C18 H18 119.6
C18 C19 C14 120.4(3)
C18 C19 H19 119.8
C14 C19 H19 119.8
N6 C20 C21 122.7(2)
N6 C20 H20 118.7
C21 C20 H20 118.7
C22 C21 C20 118.9(3)
C22 C21 H21 120.5
C20 C21 H21 120.5
C21 C22 C23 118.6(3)
C21 C22 H22 120.7
C23 C22 H22 120.7
C24 C23 C22 119.7(3)
C24 C23 H23 120.1
C22 C23 H23 120.1
N6 C24 C23 122.3(2)
N6 C24 H24 118.8
C23 C24 H24 118.8
O3 C25 N7 123.2(4)
O3 C25 H25 118.4
N7 C25 H25 118.4
N7 C26 H26A 109.5
N7 C26 H26B 109.5
H26A C26 H26B 109.5
N7 C26 H26C 109.5
H26A C26 H26C 109.5
H26B C26 H26C 109.5
N7 C27 H27A 109.5
N7 C27 H27B 109.5
H27A C27 H27B 109.5
N7 C27 H27C 109.5
H27A C27 H27C 109.5
H27B C27 H27C 109.5
O4 C28 N8 125.7(3)
O4 C28 H28 117.2
N8 C28 H28 117.2
N8 C29 H29A 109.5
N8 C29 H29B 109.5
H29A C29 H29B 109.5
N8 C29 H29C 109.5
H29A C29 H29C 109.5
H29B C29 H29C 109.5
N8 C30 H30A 109.5
N8 C30 H30B 109.5
H30A C30 H30B 109.5
N8 C30 H30C 109.5
H30A C30 H30C 109.5
H30B C30 H30C 109.5
C1 N1 C2 110.1(2)
C1 N1 C4 125.1(2)
C2 N1 C4 124.8(2)
C1 N2 C3 110.5(2)
C1 N2 C12 125.4(2)
C3 N2 C12 123.8(2)
C5 N3 C6 128.0(2)
C5 N3 H3C 117.0
C6 N3 H3C 114.9
C13 N4 C14 128.5(2)
C13 N4 H4C 113.4
C14 N4 H4C 117.3
C24 N6 C20 117.7(2)
C24 N6 Pd1 121.25(17)
C20 N6 Pd1 121.04(16)
C25 N7 C27 122.1(3)
C25 N7 C26 124.0(3)
C27 N7 C26 113.9(3)
C28 N8 C30 123.0(3)
C28 N8 C29 119.8(3)
C30 N8 C29 117.1(3)
C1 Pd1 N6 178.96(9)
C1 Pd1 Cl2 88.37(7)
N6 Pd1 Cl2 90.64(6)
C1 Pd1 Cl1 88.85(7)
N6 Pd1 Cl1 92.15(5)
Cl2 Pd1 Cl1 176.98(3)

loop_
_geom_bond_atom_site_label_1
_geom_bond_atom_site_label_2
_geom_bond_distance
C1 N2 1.346(3)
C1 N1 1.349(3)
C1 Pd1 1.967(2)
C2 C3 1.334(4)
C2 N1 1.393(3)
C2 H2 0.9500
C3 N2 1.389(3)
C3 H3 0.9500
C4 N1 1.445(3)
C4 C5 1.523(4)
C4 H4A 0.9900
C4 H4B 0.9900
C5 O1 1.220(3)
C5 N3 1.346(3)
C6 C11 1.384(4)
C6 C7 1.387(4)
C6 N3 1.421(3)
C7 C8 1.380(4)
C7 H7 0.9500
C8 C9 1.383(4)
C8 H8 0.9500
C9 C10 1.383(4)
C9 H9 0.9500
C10 C11 1.386(4)
C10 H10 0.9500
C11 H11 0.9500
C12 N2 1.450(3)
C12 C13 1.527(4)
C12 H12A 0.9900
C12 H12B 0.9900
C13 O2 1.224(3)
C13 N4 1.347(3)
C14 C19 1.391(4)
C14 C15 1.393(4)
C14 N4 1.417(3)
C15 C16 1.390(4)
C15 H15 0.9500
C16 C17 1.383(5)
C16 H16 0.9500
C17 C18 1.377(4)
C17 H17 0.9500
C18 C19 1.377(4)
C18 H18 0.9500
C19 H19 0.9500
C20 N6 1.345(3)
C20 C21 1.384(4)
C20 H20 0.9500
C21 C22 1.370(4)
C21 H21 0.9500
C22 C23 1.380(4)
C22 H22 0.9500
C23 C24 1.370(3)
C23 H23 0.9500
C24 N6 1.342(3)
C24 H24 0.9500
C25 O3 1.279(4)
C25 N7 1.280(4)
C25 H25 0.9500
C26 N7 1.451(4)
C26 H26A 0.9800
C26 H26B 0.9800
C26 H26C 0.9800
C27 N7 1.437(5)
C27 H27A 0.9800
C27 H27B 0.9800
C27 H27C 0.9800
C28 O4 1.213(3)
C28 N8 1.331(4)
C28 H28 0.9500
C29 N8 1.458(4)
C29 H29A 0.9800
C29 H29B 0.9800
C29 H29C 0.9800
C30 N8 1.451(4)
C30 H30A 0.9800
C30 H30B 0.9800
C30 H30C 0.9800
Cl1 Pd1 2.2973(6)
Cl2 Pd1 2.2953(6)
N3 H3C 0.9359
N4 H4C 0.9435
N6 Pd1 2.1167(19)
